data_7048038
loop_
_publ_author_name
'Nguyen, Minh Tho'
'Gabidullin, Bulat'
'Nikonov, Georgii I.'

_publ_section_title
;
 Imino-stabilised phosphinidene (or azaphosphole?) and some of its
 derivatives.
;
_journal_issue 47
_journal_name_full 'Dalton transactions (Cambridge, England : 2003)'
_journal_page_first 17011
_journal_page_last 17019
_journal_paper_doi 10.1039/c8dt03465f
_journal_volume 47
_journal_year 2018
_chemical_formula_sum 'C33 H41 N2 O2 P'
_chemical_formula_weight 528.65
_space_group_crystal_system monoclinic
_space_group_IT_number 14
_space_group_name_Hall '-P 2yn'
_space_group_name_H-M_alt 'P 1 21/n 1'
_symmetry_space_group_name_Hall '-P 2yn'
_symmetry_space_group_name_H-M 'P 1 21/n 1'
_atom_sites_solution_hydrogens geom
_audit_creation_method SHELXL-2018/3
_audit_update_record
;
2018-06-16 deposited with the CCDC.
2018-11-12 downloaded from the CCDC.
;
_cell_angle_alpha 90
_cell_angle_beta 91.933(3)
_cell_angle_gamma 90
_cell_formula_units_Z 4
_cell_length_a 10.6711(6)
_cell_length_b 20.7210(12)
_cell_length_c 13.5816(7)
_cell_measurement_reflns_used 8400
_cell_measurement_temperature 200(2)
_cell_measurement_theta_max 28.99
_cell_measurement_theta_min 2.39
_cell_volume 3001.4(3)
_computing_cell_refinement 'APEX II (Bruker, 2009)'
_computing_data_collection 'APEX II (Bruker, 2009)'
_computing_data_reduction 'SAINT (Bruker)'
_computing_molecular_graphics 'Mercury (Macrae et al., 2008)'
_computing_publication_material 'CIFTAB (Sheldrick, 1997)'
_computing_structure_refinement 'SHELXL-2016/6 (Sheldrick, 2016)'
_computing_structure_solution 'SHELXT 2014/5 (Sheldrick, 2014)'
_diffrn_ambient_temperature 200(2)
_diffrn_measured_fraction_theta_full 1.000
_diffrn_measured_fraction_theta_max 0.932
_diffrn_measurement_device_type 'Bruker APEX-II CCD'
_diffrn_measurement_method '\f and \w scans'
_diffrn_radiation_type MoK\a
_diffrn_radiation_wavelength 0.71073
_diffrn_reflns_av_R_equivalents 0.0584
_diffrn_reflns_av_unetI/netI 0.0584
_diffrn_reflns_Laue_measured_fraction_full 1.000
_diffrn_reflns_Laue_measured_fraction_max 0.932
_diffrn_reflns_limit_h_max 14
_diffrn_reflns_limit_h_min -14
_diffrn_reflns_limit_k_max 27
_diffrn_reflns_limit_k_min -21
_diffrn_reflns_limit_l_max 18
_diffrn_reflns_limit_l_min -18
_diffrn_reflns_number 32015
_diffrn_reflns_point_group_measured_fraction_full 1.000
_diffrn_reflns_point_group_measured_fraction_max 0.932
_diffrn_reflns_theta_full 25.242
_diffrn_reflns_theta_max 30.032
_diffrn_reflns_theta_min 1.793
_exptl_absorpt_coefficient_mu 0.123
_exptl_absorpt_correction_T_max 0.7460
_exptl_absorpt_correction_T_min 0.5529
_exptl_absorpt_correction_type multi-scan
_exptl_absorpt_process_details 'SADABS, Bruker (2003)'
_exptl_crystal_colour yellow
_exptl_crystal_density_diffrn 1.170
_exptl_crystal_description block
_exptl_crystal_F_000 1136
_exptl_crystal_size_max 0.340
_exptl_crystal_size_mid 0.270
_exptl_crystal_size_min 0.130
_refine_diff_density_max 0.678
_refine_diff_density_min -0.544
_refine_diff_density_rms 0.058
_refine_ls_extinction_method none
_refine_ls_goodness_of_fit_ref 1.015
_refine_ls_hydrogen_treatment constr
_refine_ls_matrix_type full
_refine_ls_number_parameters 343
_refine_ls_number_reflns 8168
_refine_ls_number_restraints 0
_refine_ls_restrained_S_all 1.015
_refine_ls_R_factor_all 0.1065
_refine_ls_R_factor_gt 0.0607
_refine_ls_shift/su_max 0.001
_refine_ls_shift/su_mean 0.000
_refine_ls_structure_factor_coef Fsqd
_refine_ls_weighting_details 'w=1/[\s^2^(Fo^2^)+(0.0868P)^2^+1.1031P] where P=(Fo^2^+2Fc^2^)/3'
_refine_ls_weighting_scheme calc
_refine_ls_wR_factor_gt 0.1485
_refine_ls_wR_factor_ref 0.1816
_reflns_Friedel_coverage 0.000
_reflns_number_gt 5254
_reflns_number_total 8168
_reflns_threshold_expression 'I > 2\s(I)'
_cod_data_source_file c8dt03465f2.cif
_cod_data_source_block shelx_CCDC2
_cod_depositor_comments 'Adding full bibliography for 7048036--7048038.cif.'
_cod_database_code 7048038
_shelx_shelxl_version_number 2018/3
_shelx_space_group_comment
;
The symmetry employed for this shelxl refinement is uniquely defined
by the following loop, which should always be used as a source of
symmetry information in preference to the above space-group names.
They are only intended as comments.
;
_shelx_estimated_absorpt_t_min 0.960
_shelx_estimated_absorpt_t_max 0.984

loop_
_space_group_symop_operation_xyz
'x, y, z'
'-x+1/2, y+1/2, -z+1/2'
'-x, -y, -z'
'x-1/2, -y-1/2, z-1/2'

loop_
_atom_site_label
_atom_site_type_symbol
_atom_site_fract_x
_atom_site_fract_y
_atom_site_fract_z
_atom_site_U_iso_or_equiv
_atom_site_adp_type
_atom_site_occupancy
_atom_site_site_symmetry_order
_atom_site_calc_flag
_atom_site_refinement_flags_posn
_atom_site_refinement_flags_adp
P1 P 0.57346(5) 0.35647(2) 0.63539(3) 0.03084(14) Uani 1 1 d . .
N1 N 0.58878(16) 0.41928(8) 0.71119(11) 0.0313(4) Uani 1 1 d . .
N2 N 0.64064(17) 0.25625(8) 0.49938(12) 0.0333(4) Uani 1 1 d . .
O1 O 0.49214(14) 0.38822(7) 0.53413(10) 0.0399(4) Uani 1 1 d . .
O2 O 0.3269(2) 0.37589(13) 0.43266(15) 0.0868(7) Uani 1 1 d . .
C1 C 0.72815(18) 0.37346(9) 0.58980(13) 0.0297(4) Uani 1 1 d . .
C2 C 0.79833(19) 0.33644(9) 0.52462(13) 0.0315(4) Uani 1 1 d . .
C3 C 0.9166(2) 0.35854(10) 0.50050(15) 0.0374(5) Uani 1 1 d . .
H3A H 0.965357 0.333962 0.456856 0.045 Uiso 1 1 calc R U
C4 C 0.9643(2) 0.41549(11) 0.53880(15) 0.0383(5) Uani 1 1 d . .
H4A H 1.045066 0.429725 0.521068 0.046 Uiso 1 1 calc R U
C5 C 0.8954(2) 0.45195(10) 0.60275(14) 0.0370(5) Uani 1 1 d . .
H5A H 0.928146 0.491253 0.628806 0.044 Uiso 1 1 calc R U
C6 C 0.77731(19) 0.43044(9) 0.62856(13) 0.0314(4) Uani 1 1 d . .
C7 C 0.6934(2) 0.46374(10) 0.69868(14) 0.0354(5) Uani 1 1 d . .
H7A H 0.738164 0.471933 0.762478 0.043 Uiso 1 1 calc R U
H7B H 0.663291 0.505386 0.671079 0.043 Uiso 1 1 calc R U
C8 C 0.7514(2) 0.27506(10) 0.48528(14) 0.0345(4) Uani 1 1 d . .
H8A H 0.805324 0.248668 0.448260 0.041 Uiso 1 1 calc R U
C9 C 0.50854(19) 0.42885(9) 0.79317(13) 0.0328(4) Uani 1 1 d . .
C10 C 0.4084(2) 0.47180(10) 0.78391(15) 0.0371(5) Uani 1 1 d . .
C11 C 0.3325(2) 0.47942(13) 0.86467(17) 0.0502(6) Uani 1 1 d . .
H11A H 0.263571 0.508414 0.860299 0.060 Uiso 1 1 calc R U
C12 C 0.3556(3) 0.44587(14) 0.95012(18) 0.0588(7) Uani 1 1 d . .
H12A H 0.302458 0.451586 1.004147 0.071 Uiso 1 1 calc R U
C13 C 0.4552(2) 0.40398(13) 0.95837(17) 0.0522(6) Uani 1 1 d . .
H13A H 0.469861 0.381018 1.018191 0.063 Uiso 1 1 calc R U
C14 C 0.5349(2) 0.39458(11) 0.88060(14) 0.0378(5) Uani 1 1 d . .
C15 C 0.6443(2) 0.34842(11) 0.89204(16) 0.0434(5) Uani 1 1 d . .
H15A H 0.701111 0.356166 0.836168 0.052 Uiso 1 1 calc R U
C16 C 0.6010(3) 0.27895(14) 0.8863(3) 0.0693(8) Uani 1 1 d . .
H16A H 0.673571 0.250213 0.893950 0.104 Uiso 1 1 calc R U
H16B H 0.542646 0.270490 0.939032 0.104 Uiso 1 1 calc R U
H16C H 0.558571 0.271167 0.822293 0.104 Uiso 1 1 calc R U
C17 C 0.7201(3) 0.35915(15) 0.9877(2) 0.0662(8) Uani 1 1 d . .
H17A H 0.748096 0.404161 0.991250 0.099 Uiso 1 1 calc R U
H17B H 0.667711 0.349667 1.043778 0.099 Uiso 1 1 calc R U
H17C H 0.793258 0.330534 0.989549 0.099 Uiso 1 1 calc R U
C18 C 0.3808(2) 0.50976(10) 0.69054(16) 0.0415(5) Uani 1 1 d . .
H18A H 0.443764 0.496883 0.641299 0.050 Uiso 1 1 calc R U
C19 C 0.2513(3) 0.49400(16) 0.6471(2) 0.0676(8) Uani 1 1 d . .
H19A H 0.236013 0.519212 0.586868 0.101 Uiso 1 1 calc R U
H19B H 0.246551 0.447875 0.631536 0.101 Uiso 1 1 calc R U
H19C H 0.187876 0.504767 0.694999 0.101 Uiso 1 1 calc R U
C20 C 0.3946(3) 0.58198(12) 0.7085(2) 0.0626(7) Uani 1 1 d . .
H20A H 0.376215 0.605331 0.646917 0.094 Uiso 1 1 calc R U
H20B H 0.335792 0.595608 0.758347 0.094 Uiso 1 1 calc R U
H20C H 0.480523 0.591493 0.731714 0.094 Uiso 1 1 calc R U
C21 C 0.59932(19) 0.19568(9) 0.46062(14) 0.0328(4) Uani 1 1 d . .
C22 C 0.5827(2) 0.18587(10) 0.35906(15) 0.0382(5) Uani 1 1 d . .
C23 C 0.5373(2) 0.12644(11) 0.32680(16) 0.0483(6) Uani 1 1 d . .
H23A H 0.525672 0.118745 0.258146 0.058 Uiso 1 1 calc R U
C24 C 0.5088(3) 0.07861(11) 0.39239(18) 0.0516(6) Uani 1 1 d . .
H24A H 0.478051 0.038226 0.368882 0.062 Uiso 1 1 calc R U
C25 C 0.5247(2) 0.08908(11) 0.49225(17) 0.0472(6) Uani 1 1 d . .
H25A H 0.505337 0.055460 0.536806 0.057 Uiso 1 1 calc R U
C26 C 0.5684(2) 0.14770(10) 0.52912(15) 0.0365(5) Uani 1 1 d . .
C27 C 0.5856(2) 0.15908(11) 0.63890(15) 0.0426(5) Uani 1 1 d . .
H27A H 0.586541 0.206816 0.649765 0.051 Uiso 1 1 calc R U
C28 C 0.7093(3) 0.1331(2) 0.6765(2) 0.0851(11) Uani 1 1 d . .
H28A H 0.718460 0.140994 0.747560 0.128 Uiso 1 1 calc R U
H28B H 0.713046 0.086627 0.663834 0.128 Uiso 1 1 calc R U
H28C H 0.777270 0.154816 0.642785 0.128 Uiso 1 1 calc R U
C29 C 0.4794(3) 0.13142(18) 0.6978(2) 0.0805(10) Uani 1 1 d . .
H29A H 0.399267 0.148781 0.672412 0.121 Uiso 1 1 calc R U
H29B H 0.478903 0.084294 0.691662 0.121 Uiso 1 1 calc R U
H29C H 0.491768 0.143345 0.767272 0.121 Uiso 1 1 calc R U
C30 C 0.6085(3) 0.23716(11) 0.28324(16) 0.0473(6) Uani 1 1 d . .
H30A H 0.639142 0.276611 0.318965 0.057 Uiso 1 1 calc R U
C31 C 0.7108(4) 0.21544(17) 0.2145(2) 0.0827(10) Uani 1 1 d . .
H31A H 0.725758 0.249454 0.166157 0.124 Uiso 1 1 calc R U
H31B H 0.788343 0.207013 0.253116 0.124 Uiso 1 1 calc R U
H31C H 0.684006 0.175937 0.180181 0.124 Uiso 1 1 calc R U
C32 C 0.4891(3) 0.25490(14) 0.2252(2) 0.0699(9) Uani 1 1 d . .
H32A H 0.507848 0.288154 0.176573 0.105 Uiso 1 1 calc R U
H32B H 0.455597 0.216537 0.191374 0.105 Uiso 1 1 calc R U
H32C H 0.426992 0.271453 0.270365 0.105 Uiso 1 1 calc R U
C33 C 0.3927(2) 0.35627(14) 0.49861(18) 0.0557(7) Uani 1 1 d . .
H33A H 0.373144 0.315813 0.527162 0.067 Uiso 1 1 calc R U

loop_
_atom_site_aniso_label
_atom_site_aniso_U_11
_atom_site_aniso_U_22
_atom_site_aniso_U_33
_atom_site_aniso_U_23
_atom_site_aniso_U_13
_atom_site_aniso_U_12
P1 0.0334(3) 0.0303(3) 0.0289(2) -0.00113(19) 0.00297(19) -0.0058(2)
N1 0.0349(9) 0.0312(8) 0.0280(7) -0.0018(6) 0.0046(7) -0.0055(7)
N2 0.0382(10) 0.0301(8) 0.0316(8) -0.0028(6) 0.0033(7) -0.0020(7)
O1 0.0380(8) 0.0453(9) 0.0362(7) -0.0020(6) -0.0042(6) -0.0029(7)
O2 0.0688(14) 0.126(2) 0.0640(13) 0.0035(13) -0.0302(11) -0.0167(14)
C1 0.0325(10) 0.0294(9) 0.0272(8) 0.0044(7) 0.0009(7) -0.0026(8)
C2 0.0324(11) 0.0316(9) 0.0304(9) 0.0039(7) 0.0002(8) -0.0008(8)
C3 0.0349(11) 0.0426(12) 0.0350(10) 0.0034(9) 0.0049(8) 0.0017(9)
C4 0.0316(11) 0.0447(12) 0.0387(10) 0.0094(9) 0.0023(9) -0.0062(9)
C5 0.0417(12) 0.0355(11) 0.0336(9) 0.0047(8) -0.0019(9) -0.0119(9)
C6 0.0353(11) 0.0321(10) 0.0266(8) 0.0044(7) -0.0004(8) -0.0047(8)
C7 0.0408(12) 0.0314(10) 0.0343(9) -0.0030(8) 0.0039(8) -0.0110(9)
C8 0.0371(12) 0.0339(10) 0.0327(9) -0.0011(8) 0.0030(8) 0.0025(9)
C9 0.0356(11) 0.0334(10) 0.0296(9) -0.0024(8) 0.0039(8) -0.0058(9)
C10 0.0390(12) 0.0375(11) 0.0350(10) -0.0008(8) 0.0036(9) -0.0022(9)
C11 0.0448(14) 0.0555(14) 0.0509(13) 0.0016(11) 0.0127(11) 0.0078(12)
C12 0.0534(16) 0.0784(19) 0.0458(13) 0.0041(12) 0.0213(11) 0.0072(14)
C13 0.0528(15) 0.0667(16) 0.0375(11) 0.0127(11) 0.0096(10) -0.0010(13)
C14 0.0378(12) 0.0417(12) 0.0338(10) 0.0026(8) 0.0015(9) -0.0047(9)
C15 0.0401(12) 0.0515(13) 0.0388(11) 0.0119(10) 0.0028(9) -0.0001(10)
C16 0.0646(19) 0.0493(15) 0.093(2) 0.0064(15) -0.0088(16) 0.0022(14)
C17 0.0584(17) 0.082(2) 0.0567(15) 0.0067(14) -0.0140(13) 0.0023(15)
C18 0.0459(13) 0.0385(11) 0.0402(11) 0.0014(9) 0.0020(10) 0.0044(10)
C19 0.0602(18) 0.079(2) 0.0625(17) 0.0112(15) -0.0166(14) 0.0013(15)
C20 0.088(2) 0.0402(13) 0.0607(15) 0.0043(11) 0.0134(15) 0.0026(13)
C21 0.0332(11) 0.0279(9) 0.0372(10) -0.0039(8) 0.0013(8) 0.0015(8)
C22 0.0450(13) 0.0336(11) 0.0360(10) -0.0014(8) 0.0000(9) -0.0003(10)
C23 0.0676(17) 0.0391(12) 0.0376(11) -0.0074(9) -0.0058(11) -0.0033(12)
C24 0.0726(18) 0.0299(11) 0.0519(13) -0.0072(10) -0.0063(12) -0.0091(11)
C25 0.0626(16) 0.0318(11) 0.0469(12) 0.0024(9) -0.0012(11) -0.0074(11)
C26 0.0409(12) 0.0327(10) 0.0358(10) -0.0008(8) 0.0011(9) 0.0001(9)
C27 0.0585(15) 0.0342(11) 0.0352(10) 0.0008(8) 0.0022(10) -0.0043(10)
C28 0.079(2) 0.132(3) 0.0430(14) -0.0097(17) -0.0154(14) 0.013(2)
C29 0.084(2) 0.110(3) 0.0486(15) -0.0068(16) 0.0191(15) -0.024(2)
C30 0.0691(17) 0.0385(12) 0.0341(10) -0.0017(9) -0.0020(11) -0.0080(11)
C31 0.100(3) 0.079(2) 0.0711(19) 0.0100(17) 0.0369(19) -0.004(2)
C32 0.098(2) 0.0567(16) 0.0536(15) 0.0099(13) -0.0194(15) -0.0015(16)
C33 0.0472(15) 0.0755(18) 0.0438(12) -0.0075(12) -0.0068(11) -0.0161(13)

loop_
_atom_type_symbol
_atom_type_description
_atom_type_scat_dispersion_real
_atom_type_scat_dispersion_imag
_atom_type_scat_source
C C 0.0033 0.0016 'International Tables Vol C Tables 4.2.6.8 and 6.1.1.4'
H H 0.0000 0.0000 'International Tables Vol C Tables 4.2.6.8 and 6.1.1.4'
N N 0.0061 0.0033 'International Tables Vol C Tables 4.2.6.8 and 6.1.1.4'
O O 0.0106 0.0060 'International Tables Vol C Tables 4.2.6.8 and 6.1.1.4'
P P 0.1023 0.0942 'International Tables Vol C Tables 4.2.6.8 and 6.1.1.4'

loop_
_geom_angle_atom_site_label_1
_geom_angle_atom_site_label_2
_geom_angle_atom_site_label_3
_geom_angle
N1 P1 O1 103.32(8)
N1 P1 C1 89.30(9)
O1 P1 C1 95.31(8)
C9 N1 C7 118.63(15)
C9 N1 P1 122.49(13)
C7 N1 P1 118.72(13)
C8 N2 C21 119.63(17)
C33 O1 P1 118.18(16)
C6 C1 C2 120.01(18)
C6 C1 P1 111.81(14)
C2 C1 P1 128.17(15)
C3 C2 C1 118.36(18)
C3 C2 C8 120.16(19)
C1 C2 C8 121.44(18)
C4 C3 C2 121.2(2)
C4 C3 H3A 119.4
C2 C3 H3A 119.4
C3 C4 C5 120.5(2)
C3 C4 H4A 119.8
C5 C4 H4A 119.8
C4 C5 C6 119.24(19)
C4 C5 H5A 120.4
C6 C5 H5A 120.4
C1 C6 C5 120.69(19)
C1 C6 C7 113.99(17)
C5 C6 C7 125.32(18)
N1 C7 C6 105.01(16)
N1 C7 H7A 110.7
C6 C7 H7A 110.7
N1 C7 H7B 110.7
C6 C7 H7B 110.7
H7A C7 H7B 108.8
N2 C8 C2 121.54(19)
N2 C8 H8A 119.2
C2 C8 H8A 119.2
C10 C9 C14 122.05(18)
C10 C9 N1 119.49(17)
C14 C9 N1 118.46(18)
C9 C10 C11 117.7(2)
C9 C10 C18 122.32(18)
C11 C10 C18 119.9(2)
C12 C11 C10 121.1(2)
C12 C11 H11A 119.4
C10 C11 H11A 119.4
C11 C12 C13 120.5(2)
C11 C12 H12A 119.8
C13 C12 H12A 119.8
C12 C13 C14 121.2(2)
C12 C13 H13A 119.4
C14 C13 H13A 119.4
C13 C14 C9 117.4(2)
C13 C14 C15 119.98(19)
C9 C14 C15 122.59(19)
C16 C15 C14 111.3(2)
C16 C15 C17 109.6(2)
C14 C15 C17 112.4(2)
C16 C15 H15A 107.8
C14 C15 H15A 107.8
C17 C15 H15A 107.8
C15 C16 H16A 109.5
C15 C16 H16B 109.5
H16A C16 H16B 109.5
C15 C16 H16C 109.5
H16A C16 H16C 109.5
H16B C16 H16C 109.5
C15 C17 H17A 109.5
C15 C17 H17B 109.5
H17A C17 H17B 109.5
C15 C17 H17C 109.5
H17A C17 H17C 109.5
H17B C17 H17C 109.5
C10 C18 C19 111.2(2)
C10 C18 C20 111.22(19)
C19 C18 C20 110.8(2)
C10 C18 H18A 107.8
C19 C18 H18A 107.8
C20 C18 H18A 107.8
C18 C19 H19A 109.5
C18 C19 H19B 109.5
H19A C19 H19B 109.5
C18 C19 H19C 109.5
H19A C19 H19C 109.5
H19B C19 H19C 109.5
C18 C20 H20A 109.5
C18 C20 H20B 109.5
H20A C20 H20B 109.5
C18 C20 H20C 109.5
H20A C20 H20C 109.5
H20B C20 H20C 109.5
C22 C21 C26 121.59(18)
C22 C21 N2 121.28(18)
C26 C21 N2 117.01(17)
C23 C22 C21 118.09(19)
C23 C22 C30 118.56(19)
C21 C22 C30 123.33(18)
C24 C23 C22 121.2(2)
C24 C23 H23A 119.4
C22 C23 H23A 119.4
C23 C24 C25 120.1(2)
C23 C24 H24A 119.9
C25 C24 H24A 119.9
C24 C25 C26 121.4(2)
C24 C25 H25A 119.3
C26 C25 H25A 119.3
C25 C26 C21 117.56(19)
C25 C26 C27 121.29(19)
C21 C26 C27 121.13(18)
C28 C27 C26 110.8(2)
C28 C27 C29 110.4(2)
C26 C27 C29 113.1(2)
C28 C27 H27A 107.4
C26 C27 H27A 107.4
C29 C27 H27A 107.4
C27 C28 H28A 109.5
C27 C28 H28B 109.5
H28A C28 H28B 109.5
C27 C28 H28C 109.5
H28A C28 H28C 109.5
H28B C28 H28C 109.5
C27 C29 H29A 109.5
C27 C29 H29B 109.5
H29A C29 H29B 109.5
C27 C29 H29C 109.5
H29A C29 H29C 109.5
H29B C29 H29C 109.5
C22 C30 C32 110.8(2)
C22 C30 C31 111.1(2)
C32 C30 C31 111.0(2)
C22 C30 H30A 108.0
C32 C30 H30A 108.0
C31 C30 H30A 108.0
C30 C31 H31A 109.5
C30 C31 H31B 109.5
H31A C31 H31B 109.5
C30 C31 H31C 109.5
H31A C31 H31C 109.5
H31B C31 H31C 109.5
C30 C32 H32A 109.5
C30 C32 H32B 109.5
H32A C32 H32B 109.5
C30 C32 H32C 109.5
H32A C32 H32C 109.5
H32B C32 H32C 109.5
O2 C33 O1 123.2(3)
O2 C33 H33A 118.4
O1 C33 H33A 118.4

loop_
_geom_bond_atom_site_label_1
_geom_bond_atom_site_label_2
_geom_bond_distance
P1 N1 1.6641(16)
P1 O1 1.7311(15)
P1 C1 1.817(2)
N1 C9 1.441(2)
N1 C7 1.462(3)
N2 C8 1.265(3)
N2 C21 1.425(2)
O1 C33 1.327(3)
O2 C33 1.191(3)
C1 C6 1.388(3)
C1 C2 1.406(3)
C2 C3 1.392(3)
C2 C8 1.461(3)
C3 C4 1.380(3)
C3 H3A 0.9500
C4 C5 1.382(3)
C4 H4A 0.9500
C5 C6 1.392(3)
C5 H5A 0.9500
C6 C7 1.498(3)
C7 H7A 0.9900
C7 H7B 0.9900
C8 H8A 0.9500
C9 C10 1.393(3)
C9 C14 1.404(3)
C10 C11 1.394(3)
C10 C18 1.513(3)
C11 C12 1.368(3)
C11 H11A 0.9500
C12 C13 1.373(4)
C12 H12A 0.9500
C13 C14 1.392(3)
C13 H13A 0.9500
C14 C15 1.513(3)
C15 C16 1.513(4)
C15 C17 1.523(3)
C15 H15A 1.0000
C16 H16A 0.9800
C16 H16B 0.9800
C16 H16C 0.9800
C17 H17A 0.9800
C17 H17B 0.9800
C17 H17C 0.9800
C18 C19 1.519(4)
C18 C20 1.523(3)
C18 H18A 1.0000
C19 H19A 0.9800
C19 H19B 0.9800
C19 H19C 0.9800
C20 H20A 0.9800
C20 H20B 0.9800
C20 H20C 0.9800
C21 C22 1.400(3)
C21 C26 1.408(3)
C22 C23 1.389(3)
C22 C30 1.511(3)
C23 C24 1.374(3)
C23 H23A 0.9500
C24 C25 1.378(3)
C24 H24A 0.9500
C25 C26 1.389(3)
C25 H25A 0.9500
C26 C27 1.515(3)
C27 C28 1.500(4)
C27 C29 1.520(4)
C27 H27A 1.0000
C28 H28A 0.9800
C28 H28B 0.9800
C28 H28C 0.9800
C29 H29A 0.9800
C29 H29B 0.9800
C29 H29C 0.9800
C30 C32 1.520(4)
C30 C31 1.528(4)
C30 H30A 1.0000
C31 H31A 0.9800
C31 H31B 0.9800
C31 H31C 0.9800
C32 H32A 0.9800
C32 H32B 0.9800
C32 H32C 0.9800
C33 H33A 0.9500

loop_
_geom_torsion_atom_site_label_1
_geom_torsion_atom_site_label_2
_geom_torsion_atom_site_label_3
_geom_torsion_atom_site_label_4
_geom_torsion
O1 P1 N1 C9 100.01(16)
C1 P1 N1 C9 -164.70(16)
O1 P1 N1 C7 -84.73(16)
C1 P1 N1 C7 10.56(15)
N1 P1 O1 C33 -131.36(18)
C1 P1 O1 C33 138.10(18)
N1 P1 C1 C6 -6.08(14)
O1 P1 C1 C6 97.24(14)
N1 P1 C1 C2 173.04(18)
O1 P1 C1 C2 -83.64(18)
C6 C1 C2 C3 -0.1(3)
P1 C1 C2 C3 -179.20(15)
C6 C1 C2 C8 177.73(17)
P1 C1 C2 C8 -1.3(3)
C1 C2 C3 C4 -0.4(3)
C8 C2 C3 C4 -178.26(18)
C2 C3 C4 C5 0.3(3)
C3 C4 C5 C6 0.3(3)
C2 C1 C6 C5 0.7(3)
P1 C1 C6 C5 179.93(15)
C2 C1 C6 C7 -178.56(17)
P1 C1 C6 C7 0.6(2)
C4 C5 C6 C1 -0.8(3)
C4 C5 C6 C7 178.40(19)
C9 N1 C7 C6 163.86(16)
P1 N1 C7 C6 -11.6(2)
C1 C6 C7 N1 6.1(2)
C5 C6 C7 N1 -173.13(18)
C21 N2 C8 C2 -179.26(17)
C3 C2 C8 N2 -174.21(19)
C1 C2 C8 N2 8.0(3)
C7 N1 C9 C10 85.3(2)
P1 N1 C9 C10 -99.4(2)
C7 N1 C9 C14 -94.2(2)
P1 N1 C9 C14 81.0(2)
C14 C9 C10 C11 -0.8(3)
N1 C9 C10 C11 179.63(19)
C14 C9 C10 C18 178.90(19)
N1 C9 C10 C18 -0.6(3)
C9 C10 C11 C12 0.0(4)
C18 C10 C11 C12 -179.7(2)
C10 C11 C12 C13 0.4(4)
C11 C12 C13 C14 0.1(4)
C12 C13 C14 C9 -0.9(4)
C12 C13 C14 C15 179.6(2)
C10 C9 C14 C13 1.3(3)
N1 C9 C14 C13 -179.19(19)
C10 C9 C14 C15 -179.2(2)
N1 C9 C14 C15 0.3(3)
C13 C14 C15 C16 75.5(3)
C9 C14 C15 C16 -104.0(3)
C13 C14 C15 C17 -47.9(3)
C9 C14 C15 C17 132.6(2)
C9 C10 C18 C19 119.6(2)
C11 C10 C18 C19 -60.7(3)
C9 C10 C18 C20 -116.4(2)
C11 C10 C18 C20 63.3(3)
C8 N2 C21 C22 -68.4(3)
C8 N2 C21 C26 115.5(2)
C26 C21 C22 C23 -1.5(3)
N2 C21 C22 C23 -177.4(2)
C26 C21 C22 C30 176.8(2)
N2 C21 C22 C30 1.0(3)
C21 C22 C23 C24 0.3(4)
C30 C22 C23 C24 -178.2(2)
C22 C23 C24 C25 0.2(4)
C23 C24 C25 C26 0.6(4)
C24 C25 C26 C21 -1.7(4)
C24 C25 C26 C27 179.9(2)
C22 C21 C26 C25 2.2(3)
N2 C21 C26 C25 178.3(2)
C22 C21 C26 C27 -179.4(2)
N2 C21 C26 C27 -3.4(3)
C25 C26 C27 C28 83.2(3)
C21 C26 C27 C28 -95.1(3)
C25 C26 C27 C29 -41.3(3)
C21 C26 C27 C29 140.4(2)
C23 C22 C30 C32 61.2(3)
C21 C22 C30 C32 -117.2(3)
C23 C22 C30 C31 -62.7(3)
C21 C22 C30 C31 119.0(3)
P1 O1 C33 O2 175.9(2)
